data_7000619
loop_
_publ_author_name
'Zhou, Binbin'
'Denning, Mark S.'
'Jones, Carl'
'Goicoechea, Jose M.'

_publ_section_title
;
 Reductive cleavage of Zn--C bonds by group 14 Zintl anions: synthesis
 and characterisation of [E9ZnR]3&#x2212; (E = Ge, Sn, Pb; R = Mes,
 iPr)
;
_journal_issue 9
_journal_name_full 'Dalton Transactions'
_journal_page_first 1571
_journal_page_last 1578
_journal_paper_doi 10.1039/b815122a
_journal_year 2009
_chemical_formula_moiety '3(C18 H36 K N2 O6), C9 H11 Ge9 Zn'
_chemical_formula_sum 'C63 H119 Ge9 K3 N6 O18 Zn'
_chemical_formula_weight 2084.62
_chemical_name_common (K-(2,2,2-crypt))3(Ge9Zn(C9H11))
_chemical_name_systematic
;
[K-(2,2,2-crypt)]3[Ge9Zn(C9H11)]
;
_space_group_IT_number 14
_symmetry_cell_setting monoclinic
_symmetry_space_group_name_Hall '-P 2ybc'
_symmetry_space_group_name_H-M 'P 1 21/c 1'
_atom_sites_solution_hydrogens geom
_atom_sites_solution_primary direct
_atom_sites_solution_secondary difmap
_audit_creation_method SHELXL-97
_cell_angle_alpha 90.0000
_cell_angle_beta 98.0425(3)
_cell_angle_gamma 90.0000
_cell_formula_units_Z 4
_cell_length_a 17.38970(10)
_cell_length_b 22.46850(20)
_cell_length_c 22.09430(20)
_cell_measurement_temperature 150(2)
_cell_volume 8547.79(12)
_computing_cell_refinement
;
KappaCCD software "DENZO" (Otwinowski & Minor, 1996)
;
_computing_data_collection
;
KappaCCD software "Collect" (Nonius, 2000)
;
_computing_data_reduction
;
KappaCCD software "DENZO" (Otwinowski & Minor, 1996)
;
_computing_molecular_graphics 'WinGX (Farrugia, 2005)'
_computing_publication_material 'XCIF (Sheldrick, 2001)'
_computing_structure_refinement 'SHELXL-97 (Sheldrick, 1997)'
_computing_structure_solution 'SHELXS-97 (Sheldrick, 1990)'
_diffrn_ambient_temperature 150(2)
_diffrn_measured_fraction_theta_full 0.991
_diffrn_measured_fraction_theta_max 0.991
_diffrn_measurement_device_type 'Nonius KappaCCD'
_diffrn_measurement_method 'omega scans'
_diffrn_radiation_monochromator graphite
_diffrn_radiation_source 'fine-focus sealed tube'
_diffrn_radiation_type MoK\a
_diffrn_radiation_wavelength 0.71073
_diffrn_reflns_av_R_equivalents 0.0285
_diffrn_reflns_av_sigmaI/netI 0.0376
_diffrn_reflns_limit_h_max 20
_diffrn_reflns_limit_h_min -20
_diffrn_reflns_limit_k_max 26
_diffrn_reflns_limit_k_min -26
_diffrn_reflns_limit_l_max 26
_diffrn_reflns_limit_l_min -26
_diffrn_reflns_number 29330
_diffrn_reflns_theta_full 25.00
_diffrn_reflns_theta_max 25.00
_diffrn_reflns_theta_min 5.11
_exptl_absorpt_coefficient_mu 3.600
_exptl_absorpt_correction_T_max 0.7616
_exptl_absorpt_correction_T_min 0.4787
_exptl_absorpt_correction_type multi-scan
_exptl_absorpt_process_details 'DENZO/SCALEPACK (Otwinowski & Minor, 1997)'
_exptl_crystal_colour orange
_exptl_crystal_density_diffrn 1.620
_exptl_crystal_density_method 'not measured'
_exptl_crystal_description rod
_exptl_crystal_F_000 4232
_exptl_crystal_size_max 0.24
_exptl_crystal_size_mid 0.10
_exptl_crystal_size_min 0.08
_refine_diff_density_max 3.774
_refine_diff_density_min -1.090
_refine_diff_density_rms 0.111
_refine_ls_extinction_method none
_refine_ls_goodness_of_fit_ref 1.042
_refine_ls_hydrogen_treatment constr
_refine_ls_matrix_type full
_refine_ls_number_parameters 901
_refine_ls_number_reflns 14916
_refine_ls_number_restraints 0
_refine_ls_restrained_S_all 1.042
_refine_ls_R_factor_all 0.0758
_refine_ls_R_factor_gt 0.0561
_refine_ls_shift/su_max 0.001
_refine_ls_shift/su_mean 0.000
_refine_ls_structure_factor_coef Fsqd
_refine_ls_weighting_details 'calc w=1/[\s^2^(Fo^2^)+(0.0698P)^2^+34.7056P] where P=(Fo^2^+2Fc^2^)/3'
_refine_ls_weighting_scheme calc
_refine_ls_wR_factor_gt 0.1421
_refine_ls_wR_factor_ref 0.1510
_reflns_number_gt 11538
_reflns_number_total 14916
_reflns_threshold_expression >2sigma(I)
_cod_data_source_file b815122a.txt
_cod_data_source_block 1
_cod_depositor_comments
;
The following automatic conversions were performed:
'_symmetry_cell_setting' value 'Monoclinic' changed to 'monoclinic'
according to '/home/saulius/struct/CIF-dictionaries/cif_core.dic'
dictionary named 'cif_core.dic' version 2.4.1 from 2010-06-29.

Automatic conversion script
Id: cif_fix_enum 1527 2010-12-29 10:47:43Z saulius 
;
_cod_original_cell_volume 8547.789(119)
_cod_original_sg_symbol_H-M P2(1)/c
_cod_database_code 7000619

loop_
_symmetry_equiv_pos_as_xyz
'x, y, z'
'-x, y+1/2, -z+1/2'
'-x, -y, -z'
'x, -y-1/2, z-1/2'

loop_
_atom_site_label
_atom_site_type_symbol
_atom_site_fract_x
_atom_site_fract_y
_atom_site_fract_z
_atom_site_U_iso_or_equiv
_atom_site_adp_type
_atom_site_occupancy
_atom_site_symmetry_multiplicity
_atom_site_calc_flag
_atom_site_refinement_flags
_atom_site_disorder_assembly
_atom_site_disorder_group
Ge1 Ge 0.28709(5) 0.58800(4) 0.62168(3) 0.0542(2) Uani 1 1 d . . .
Ge2 Ge 0.21952(4) 0.66347(3) 0.68272(3) 0.04355(18) Uani 1 1 d . . .
Ge3 Ge 0.36584(4) 0.61620(3) 0.72372(3) 0.04029(17) Uani 1 1 d . . .
Ge4 Ge 0.30609(4) 0.49802(3) 0.69615(3) 0.04519(18) Uani 1 1 d . . .
Ge5 Ge 0.16001(4) 0.54902(3) 0.65521(3) 0.04411(18) Uani 1 1 d . . .
Ge6 Ge 0.27555(4) 0.65519(3) 0.79578(3) 0.03837(17) Uani 1 1 d . . .
Ge7 Ge 0.33987(4) 0.54066(3) 0.80351(3) 0.03858(17) Uani 1 1 d . . .
Ge8 Ge 0.19214(4) 0.49396(3) 0.75800(3) 0.04169(17) Uani 1 1 d . . .
Ge9 Ge 0.13225(3) 0.60832(3) 0.74901(3) 0.03629(16) Uani 1 1 d . . .
Zn1 Zn 0.21545(4) 0.56910(3) 0.84927(4) 0.04436(19) Uani 1 1 d . . .
K1 K 0.44834(7) 0.27173(6) 0.98374(6) 0.0408(3) Uani 1 1 d . . .
K2 K 0.07137(7) 0.25608(6) 1.01967(6) 0.0355(3) Uani 1 1 d . . .
K3 K 0.26112(7) 0.52773(5) 1.31645(6) 0.0356(3) Uani 1 1 d . . .
C1 C 0.1970(4) 0.5609(3) 0.9363(3) 0.0474(16) Uani 1 1 d . . .
C2 C 0.1241(4) 0.5446(3) 0.9518(3) 0.0511(17) Uani 1 1 d . . .
C3 C 0.1145(5) 0.5322(3) 1.0120(4) 0.060(2) Uani 1 1 d . . .
H3 H 0.0641 0.5231 1.0214 0.072 Uiso 1 1 calc R . .
C4 C 0.1770(5) 0.5329(3) 1.0586(4) 0.062(2) Uani 1 1 d . . .
C5 C 0.2495(5) 0.5497(3) 1.0445(3) 0.061(2) Uani 1 1 d . . .
H5 H 0.2933 0.5499 1.0754 0.074 Uiso 1 1 calc R . .
C6 C 0.2580(4) 0.5663(3) 0.9848(3) 0.0532(17) Uani 1 1 d . . .
C7 C 0.0530(5) 0.5401(4) 0.9026(4) 0.065(2) Uani 1 1 d . . .
H7A H 0.0683 0.5492 0.8625 0.097 Uiso 1 1 calc R . .
H7B H 0.0135 0.5686 0.9115 0.097 Uiso 1 1 calc R . .
H7C H 0.0318 0.4997 0.9022 0.097 Uiso 1 1 calc R . .
C8 C 0.1664(7) 0.5144(5) 1.1230(4) 0.091(3) Uani 1 1 d . . .
H8A H 0.1117 0.5048 1.1243 0.136 Uiso 1 1 calc R . .
H8B H 0.1823 0.5471 1.1514 0.136 Uiso 1 1 calc R . .
H8C H 0.1984 0.4793 1.1349 0.136 Uiso 1 1 calc R . .
C9 C 0.3367(4) 0.5902(4) 0.9734(4) 0.061(2) Uani 1 1 d . . .
H9A H 0.3343 0.6013 0.9303 0.091 Uiso 1 1 calc R . .
H9B H 0.3763 0.5594 0.9835 0.091 Uiso 1 1 calc R . .
H9C H 0.3501 0.6252 0.9991 0.091 Uiso 1 1 calc R . .
C101 C 0.4294(6) 0.3429(5) 0.8286(4) 0.085(3) Uani 1 1 d . . .
H10A H 0.4592 0.3791 0.8428 0.102 Uiso 1 1 calc R . .
H10B H 0.4028 0.3508 0.7867 0.102 Uiso 1 1 calc R . .
C102 C 0.4843(7) 0.2923(5) 0.8265(5) 0.099(4) Uani 1 1 d . . .
H10C H 0.4547 0.2551 0.8168 0.118 Uiso 1 1 calc R . .
H10D H 0.5169 0.2993 0.7938 0.118 Uiso 1 1 calc R . .
C103 C 0.5896(7) 0.2392(5) 0.8838(6) 0.101(4) Uani 1 1 d . . .
H10E H 0.6235 0.2471 0.8522 0.122 Uiso 1 1 calc R . .
H10F H 0.5631 0.2007 0.8741 0.122 Uiso 1 1 calc R . .
C104 C 0.6373(6) 0.2356(4) 0.9444(6) 0.096(4) Uani 1 1 d . . .
H10G H 0.6809 0.2076 0.9428 0.115 Uiso 1 1 calc R . .
H10H H 0.6594 0.2753 0.9562 0.115 Uiso 1 1 calc R . .
C105 C 0.6354(5) 0.2035(4) 1.0451(6) 0.091(3) Uani 1 1 d . . .
H10I H 0.6572 0.2408 1.0641 0.109 Uiso 1 1 calc R . .
H10J H 0.6790 0.1768 1.0391 0.109 Uiso 1 1 calc R . .
C106 C 0.5841(5) 0.1738(4) 1.0863(5) 0.076(3) Uani 1 1 d . . .
H10K H 0.5635 0.1363 1.0668 0.091 Uiso 1 1 calc R . .
H10L H 0.6165 0.1632 1.1253 0.091 Uiso 1 1 calc R . .
C107 C 0.3104(5) 0.2934(3) 0.8371(3) 0.058(2) Uani 1 1 d . . .
H10M H 0.3354 0.2625 0.8145 0.070 Uiso 1 1 calc R . .
H10N H 0.2768 0.3177 0.8067 0.070 Uiso 1 1 calc R . .
C108 C 0.2607(4) 0.2634(3) 0.8780(3) 0.0464(16) Uani 1 1 d . . .
H10O H 0.2367 0.2936 0.9020 0.056 Uiso 1 1 calc R . .
H10P H 0.2186 0.2410 0.8531 0.056 Uiso 1 1 calc R . .
C109 C 0.2613(3) 0.1928(3) 0.9564(3) 0.0413(14) Uani 1 1 d . . .
H10Q H 0.2176 0.1726 0.9310 0.050 Uiso 1 1 calc R . .
H10R H 0.2395 0.2214 0.9836 0.050 Uiso 1 1 calc R . .
C110 C 0.3100(4) 0.1483(3) 0.9937(3) 0.0447(15) Uani 1 1 d . . .
H11A H 0.2767 0.1221 1.0150 0.054 Uiso 1 1 calc R . .
H11B H 0.3378 0.1233 0.9669 0.054 Uiso 1 1 calc R . .
C111 C 0.4107(5) 0.1376(3) 1.0765(4) 0.0577(19) Uani 1 1 d . . .
H11C H 0.4424 0.1129 1.0523 0.069 Uiso 1 1 calc R . .
H11D H 0.3767 0.1108 1.0965 0.069 Uiso 1 1 calc R . .
C112 C 0.4628(5) 0.1722(4) 1.1241(3) 0.065(2) Uani 1 1 d . . .
H11E H 0.4302 0.1975 1.1469 0.078 Uiso 1 1 calc R . .
H11F H 0.4909 0.1438 1.1536 0.078 Uiso 1 1 calc R . .
C113 C 0.3344(5) 0.3873(3) 0.8861(3) 0.064(2) Uani 1 1 d . . .
H11G H 0.2864 0.3774 0.9034 0.077 Uiso 1 1 calc R . .
H11H H 0.3193 0.4112 0.8487 0.077 Uiso 1 1 calc R . .
C114 C 0.3863(6) 0.4247(3) 0.9321(3) 0.067(2) Uani 1 1 d . . .
H11I H 0.4354 0.4339 0.9161 0.080 Uiso 1 1 calc R . .
H11J H 0.3601 0.4627 0.9391 0.080 Uiso 1 1 calc R . .
C115 C 0.4473(4) 0.4266(3) 1.0337(3) 0.0537(18) Uani 1 1 d . . .
H11K H 0.4227 0.4660 1.0367 0.064 Uiso 1 1 calc R . .
H11L H 0.4997 0.4330 1.0223 0.064 Uiso 1 1 calc R . .
C116 C 0.4540(5) 0.3970(3) 1.0922(4) 0.0589(19) Uani 1 1 d . . .
H11M H 0.4885 0.4204 1.1228 0.071 Uiso 1 1 calc R . .
H11N H 0.4022 0.3949 1.1058 0.071 Uiso 1 1 calc R . .
C117 C 0.4916(5) 0.3075(4) 1.1475(4) 0.075(3) Uani 1 1 d . . .
H11O H 0.4403 0.2923 1.1549 0.090 Uiso 1 1 calc R . .
H11P H 0.5112 0.3348 1.1814 0.090 Uiso 1 1 calc R . .
C118 C 0.5472(5) 0.2565(4) 1.1454(4) 0.072(3) Uani 1 1 d . . .
H11Q H 0.5972 0.2724 1.1357 0.086 Uiso 1 1 calc R . .
H11R H 0.5571 0.2380 1.1864 0.086 Uiso 1 1 calc R . .
C201 C 0.1960(5) 0.1602(4) 1.1330(3) 0.066(2) Uani 1 1 d . . .
H20A H 0.2153 0.1431 1.1736 0.079 Uiso 1 1 calc R . .
H20B H 0.2417 0.1677 1.1119 0.079 Uiso 1 1 calc R . .
C202 C 0.1450(5) 0.1150(3) 1.0969(4) 0.066(2) Uani 1 1 d . . .
H20C H 0.1736 0.0770 1.0957 0.079 Uiso 1 1 calc R . .
H20D H 0.0985 0.1075 1.1170 0.079 Uiso 1 1 calc R . .
C203 C 0.0683(4) 0.0972(3) 1.0024(4) 0.066(2) Uani 1 1 d . . .
H20E H 0.0173 0.1007 1.0172 0.079 Uiso 1 1 calc R . .
H20F H 0.0864 0.0556 1.0088 0.079 Uiso 1 1 calc R . .
C204 C 0.0597(5) 0.1112(4) 0.9382(5) 0.076(3) Uani 1 1 d . . .
H20G H 0.1095 0.1042 0.9223 0.091 Uiso 1 1 calc R . .
H20H H 0.0198 0.0851 0.9155 0.091 Uiso 1 1 calc R . .
C205 C 0.0277(4) 0.1931(4) 0.8665(3) 0.072(3) Uani 1 1 d . . .
H20I H 0.0089 0.1605 0.8381 0.086 Uiso 1 1 calc R . .
H20J H 0.0782 0.2071 0.8561 0.086 Uiso 1 1 calc R . .
C206 C -0.0303(4) 0.2439(4) 0.8598(3) 0.069(2) Uani 1 1 d . . .
H20K H -0.0396 0.2561 0.8163 0.083 Uiso 1 1 calc R . .
H20L H -0.0802 0.2292 0.8709 0.083 Uiso 1 1 calc R . .
C207 C 0.2170(4) 0.2612(4) 1.1651(3) 0.064(2) Uani 1 1 d . . .
H20M H 0.2559 0.2424 1.1963 0.077 Uiso 1 1 calc R . .
H20N H 0.1912 0.2933 1.1854 0.077 Uiso 1 1 calc R . .
C208 C 0.2580(4) 0.2881(4) 1.1166(3) 0.0530(18) Uani 1 1 d . . .
H20O H 0.2995 0.3153 1.1353 0.064 Uiso 1 1 calc R . .
H20P H 0.2819 0.2565 1.0942 0.064 Uiso 1 1 calc R . .
C209 C 0.2384(4) 0.3611(3) 1.0409(4) 0.0567(19) Uani 1 1 d . . .
H20Q H 0.2749 0.3401 1.0177 0.068 Uiso 1 1 calc R . .
H20R H 0.2682 0.3906 1.0680 0.068 Uiso 1 1 calc R . .
C210 C 0.1774(4) 0.3921(3) 0.9975(4) 0.062(2) Uani 1 1 d . . .
H21A H 0.1385 0.4106 1.0203 0.074 Uiso 1 1 calc R . .
H21B H 0.2013 0.4237 0.9751 0.074 Uiso 1 1 calc R . .
C211 C 0.0913(4) 0.3779(4) 0.9078(4) 0.073(3) Uani 1 1 d . . .
H21C H 0.1224 0.4032 0.8838 0.087 Uiso 1 1 calc R . .
H21D H 0.0540 0.4036 0.9256 0.087 Uiso 1 1 calc R . .
C212 C 0.0489(4) 0.3325(5) 0.8678(4) 0.073(3) Uani 1 1 d . . .
H21E H 0.0873 0.3056 0.8528 0.088 Uiso 1 1 calc R . .
H21F H 0.0201 0.3527 0.8318 0.088 Uiso 1 1 calc R . .
C213 C 0.1009(5) 0.2116(4) 1.1850(3) 0.064(2) Uani 1 1 d . . .
H21G H 0.1285 0.2120 1.2273 0.077 Uiso 1 1 calc R . .
H21H H 0.0736 0.1730 1.1784 0.077 Uiso 1 1 calc R . .
C214 C 0.0422(5) 0.2605(4) 1.1781(3) 0.063(2) Uani 1 1 d . . .
H21I H 0.0117 0.2597 1.2128 0.075 Uiso 1 1 calc R . .
H21J H 0.0687 0.2995 1.1782 0.075 Uiso 1 1 calc R . .
C215 C -0.0727(5) 0.2927(3) 1.1162(4) 0.066(2) Uani 1 1 d . . .
H21K H -0.0535 0.3341 1.1208 0.079 Uiso 1 1 calc R . .
H21L H -0.1046 0.2848 1.1491 0.079 Uiso 1 1 calc R . .
C216 C -0.1213(4) 0.2860(3) 1.0563(4) 0.062(2) Uani 1 1 d . . .
H21M H -0.1389 0.2442 1.0505 0.075 Uiso 1 1 calc R . .
H21N H -0.1677 0.3118 1.0542 0.075 Uiso 1 1 calc R . .
C217 C -0.1230(4) 0.3042(4) 0.9513(4) 0.063(2) Uani 1 1 d . . .
H21O H -0.1699 0.3286 0.9534 0.076 Uiso 1 1 calc R . .
H21P H -0.1396 0.2635 0.9383 0.076 Uiso 1 1 calc R . .
C218 C -0.0748(4) 0.3314(4) 0.9057(4) 0.062(2) Uani 1 1 d . . .
H21Q H -0.1081 0.3359 0.8658 0.075 Uiso 1 1 calc R . .
H21R H -0.0575 0.3716 0.9201 0.075 Uiso 1 1 calc R . .
C301 C 0.0445(4) 0.5558(3) 1.3185(3) 0.0496(16) Uani 1 1 d . . .
H30A H -0.0022 0.5806 1.3066 0.059 Uiso 1 1 calc R . .
H30B H 0.0375 0.5344 1.3565 0.059 Uiso 1 1 calc R . .
C302 C 0.0512(4) 0.5111(3) 1.2690(4) 0.0512(17) Uani 1 1 d . . .
H30C H 0.0031 0.4870 1.2611 0.061 Uiso 1 1 calc R . .
H30D H 0.0589 0.5317 1.2307 0.061 Uiso 1 1 calc R . .
C303 C 0.1138(4) 0.4188(3) 1.2577(3) 0.0468(16) Uani 1 1 d . . .
H30E H 0.1143 0.4259 1.2135 0.056 Uiso 1 1 calc R . .
H30F H 0.0656 0.3971 1.2628 0.056 Uiso 1 1 calc R . .
C304 C 0.1829(4) 0.3833(3) 1.2834(3) 0.0475(16) Uani 1 1 d . . .
H30G H 0.1872 0.3823 1.3285 0.057 Uiso 1 1 calc R . .
H30H H 0.1774 0.3419 1.2680 0.057 Uiso 1 1 calc R . .
C305 C 0.3182(4) 0.3746(3) 1.2827(3) 0.0443(15) Uani 1 1 d . . .
H30I H 0.3122 0.3357 1.2615 0.053 Uiso 1 1 calc R . .
H30J H 0.3246 0.3672 1.3273 0.053 Uiso 1 1 calc R . .
C306 C 0.3883(4) 0.4058(3) 1.2665(3) 0.0456(15) Uani 1 1 d . . .
H30K H 0.4327 0.3778 1.2711 0.055 Uiso 1 1 calc R . .
H30L H 0.3783 0.4182 1.2231 0.055 Uiso 1 1 calc R . .
C307 C 0.1207(4) 0.6176(3) 1.3934(3) 0.0490(16) Uani 1 1 d . . .
H30M H 0.0695 0.6323 1.4017 0.059 Uiso 1 1 calc R . .
H30N H 0.1568 0.6519 1.3970 0.059 Uiso 1 1 calc R . .
C308 C 0.1499(4) 0.5725(3) 1.4411(3) 0.0523(17) Uani 1 1 d . . .
H30O H 0.1495 0.5894 1.4824 0.063 Uiso 1 1 calc R . .
H30P H 0.1160 0.5369 1.4369 0.063 Uiso 1 1 calc R . .
C309 C 0.2573(4) 0.5124(3) 1.4756(3) 0.0509(17) Uani 1 1 d . . .
H30Q H 0.2339 0.4732 1.4638 0.061 Uiso 1 1 calc R . .
H30R H 0.2452 0.5226 1.5169 0.061 Uiso 1 1 calc R . .
C310 C 0.3440(4) 0.5100(3) 1.4760(3) 0.0492(17) Uani 1 1 d . . .
H31A H 0.3661 0.5507 1.4804 0.059 Uiso 1 1 calc R . .
H31B H 0.3683 0.4857 1.5109 0.059 Uiso 1 1 calc R . .
C311 C 0.4394(4) 0.4815(3) 1.4158(4) 0.0572(19) Uani 1 1 d . . .
H31C H 0.4687 0.4677 1.4549 0.069 Uiso 1 1 calc R . .
H31D H 0.4590 0.5213 1.4064 0.069 Uiso 1 1 calc R . .
C312 C 0.4503(4) 0.4384(3) 1.3653(4) 0.0547(18) Uani 1 1 d . . .
H31E H 0.5064 0.4344 1.3626 0.066 Uiso 1 1 calc R . .
H31F H 0.4306 0.3988 1.3752 0.066 Uiso 1 1 calc R . .
C313 C 0.1060(4) 0.6444(3) 1.2876(3) 0.0481(16) Uani 1 1 d . . .
H31G H 0.0700 0.6742 1.3010 0.058 Uiso 1 1 calc R . .
H31H H 0.0824 0.6294 1.2470 0.058 Uiso 1 1 calc R . .
C314 C 0.1809(4) 0.6747(3) 1.2806(3) 0.0467(16) Uani 1 1 d . . .
H31I H 0.1708 0.7105 1.2546 0.056 Uiso 1 1 calc R . .
H31J H 0.2077 0.6873 1.3211 0.056 Uiso 1 1 calc R . .
C315 C 0.2909(3) 0.6630(3) 1.2292(3) 0.0431(15) Uani 1 1 d . . .
H31K H 0.3247 0.6838 1.2624 0.052 Uiso 1 1 calc R . .
H31L H 0.2702 0.6928 1.1981 0.052 Uiso 1 1 calc R . .
C316 C 0.3359(4) 0.6172(3) 1.2013(3) 0.0524(17) Uani 1 1 d . . .
H31M H 0.3009 0.5939 1.1709 0.063 Uiso 1 1 calc R . .
H31N H 0.3759 0.6364 1.1801 0.063 Uiso 1 1 calc R . .
C317 C 0.4206(5) 0.5349(3) 1.2243(4) 0.066(2) Uani 1 1 d . . .
H31O H 0.4593 0.5552 1.2026 0.080 Uiso 1 1 calc R . .
H31P H 0.3883 0.5089 1.1947 0.080 Uiso 1 1 calc R . .
C318 C 0.4614(4) 0.4981(3) 1.2762(4) 0.065(2) Uani 1 1 d . . .
H31Q H 0.5016 0.4735 1.2606 0.078 Uiso 1 1 calc R . .
H31R H 0.4881 0.5251 1.3077 0.078 Uiso 1 1 calc R . .
N11 N 0.3708(4) 0.3315(2) 0.8692(2) 0.0500(14) Uani 1 1 d . . .
N12 N 0.5194(3) 0.2097(3) 1.0997(3) 0.0539(15) Uani 1 1 d . . .
N21 N 0.1587(3) 0.2165(3) 1.1418(2) 0.0500(14) Uani 1 1 d . . .
N22 N -0.0064(3) 0.2960(3) 0.8969(3) 0.0534(15) Uani 1 1 d . . .
N31 N 0.1127(3) 0.5948(2) 1.3308(2) 0.0398(12) Uani 1 1 d . . .
N32 N 0.4088(3) 0.4584(2) 1.3050(3) 0.0431(12) Uani 1 1 d . . .
O11 O 0.5320(4) 0.2864(3) 0.8830(3) 0.0775(18) Uani 1 1 d . . .
O12 O 0.5908(3) 0.2159(2) 0.9885(3) 0.0760(18) Uani 1 1 d . . .
O13 O 0.3072(2) 0.22372(18) 0.91828(18) 0.0371(9) Uani 1 1 d . . .
O14 O 0.3646(2) 0.17832(18) 1.03733(19) 0.0409(10) Uani 1 1 d . . .
O15 O 0.4024(3) 0.39244(19) 0.9881(2) 0.0508(12) Uani 1 1 d . . .
O16 O 0.4838(3) 0.3398(2) 1.0889(2) 0.0672(15) Uani 1 1 d . . .
O21 O 0.1220(3) 0.1357(2) 1.0365(2) 0.0526(12) Uani 1 1 d . . .
O22 O 0.0376(3) 0.1713(3) 0.9296(3) 0.0771(18) Uani 1 1 d . . .
O23 O 0.2024(2) 0.3199(2) 1.0762(2) 0.0476(11) Uani 1 1 d . . .
O24 O 0.1411(3) 0.34857(19) 0.9555(2) 0.0493(11) Uani 1 1 d . . .
O25 O -0.0081(3) 0.2526(2) 1.1221(2) 0.0481(11) Uani 1 1 d . . .
O26 O -0.0766(3) 0.3023(2) 1.0096(2) 0.0526(12) Uani 1 1 d . . .
O31 O 0.1165(2) 0.47370(19) 1.2894(2) 0.0465(11) Uani 1 1 d . . .
O32 O 0.2513(2) 0.40985(18) 1.26540(19) 0.0409(10) Uani 1 1 d . . .
O33 O 0.2271(3) 0.5563(2) 1.43296(19) 0.0464(11) Uani 1 1 d . . .
O34 O 0.3588(2) 0.4847(2) 1.4206(2) 0.0481(11) Uani 1 1 d . . .
O35 O 0.2285(2) 0.63383(18) 1.2531(2) 0.0410(10) Uani 1 1 d . . .
O36 O 0.3724(3) 0.5784(2) 1.2486(2) 0.0485(11) Uani 1 1 d . . .

loop_
_atom_site_aniso_label
_atom_site_aniso_U_11
_atom_site_aniso_U_22
_atom_site_aniso_U_33
_atom_site_aniso_U_23
_atom_site_aniso_U_13
_atom_site_aniso_U_12
Ge1 0.0543(5) 0.0652(5) 0.0445(4) -0.0124(4) 0.0123(3) -0.0052(4)
Ge2 0.0406(4) 0.0389(4) 0.0526(4) 0.0088(3) 0.0113(3) 0.0039(3)
Ge3 0.0324(4) 0.0417(4) 0.0481(4) -0.0050(3) 0.0106(3) -0.0042(3)
Ge4 0.0330(4) 0.0439(4) 0.0592(4) -0.0189(3) 0.0086(3) 0.0039(3)
Ge5 0.0373(4) 0.0447(4) 0.0472(4) -0.0091(3) -0.0053(3) -0.0044(3)
Ge6 0.0366(4) 0.0284(3) 0.0506(4) -0.0070(3) 0.0078(3) -0.0030(3)
Ge7 0.0328(3) 0.0334(3) 0.0477(4) -0.0014(3) -0.0008(3) 0.0031(3)
Ge8 0.0363(4) 0.0318(3) 0.0582(4) -0.0004(3) 0.0107(3) -0.0006(3)
Ge9 0.0255(3) 0.0358(3) 0.0487(4) 0.0014(3) 0.0090(3) 0.0049(2)
Zn1 0.0404(4) 0.0431(4) 0.0504(4) 0.0045(3) 0.0092(3) 0.0009(3)
K1 0.0318(7) 0.0449(8) 0.0463(8) -0.0151(6) 0.0078(6) -0.0034(6)
K2 0.0315(7) 0.0395(7) 0.0361(7) -0.0072(5) 0.0070(5) -0.0011(5)
K3 0.0326(7) 0.0305(6) 0.0450(7) -0.0011(5) 0.0101(5) 0.0004(5)
C1 0.054(4) 0.036(3) 0.054(4) -0.001(3) 0.014(3) 0.000(3)
C2 0.057(4) 0.031(3) 0.067(5) 0.000(3) 0.014(4) -0.003(3)
C3 0.069(5) 0.040(4) 0.076(5) -0.013(4) 0.031(4) -0.016(3)
C4 0.076(6) 0.053(4) 0.061(5) -0.019(4) 0.025(4) -0.022(4)
C5 0.076(5) 0.061(5) 0.049(4) -0.011(4) 0.013(4) -0.013(4)
C6 0.058(4) 0.038(4) 0.065(5) -0.010(3) 0.014(4) 0.000(3)
C7 0.058(5) 0.059(5) 0.079(5) 0.019(4) 0.018(4) -0.005(4)
C8 0.110(8) 0.103(8) 0.063(6) -0.009(5) 0.027(5) -0.036(6)
C9 0.048(4) 0.072(5) 0.063(5) -0.017(4) 0.008(3) -0.004(4)
C101 0.119(8) 0.090(7) 0.052(5) -0.008(5) 0.034(5) -0.056(6)
C102 0.106(8) 0.123(9) 0.081(7) -0.050(6) 0.062(6) -0.067(7)
C103 0.106(8) 0.082(7) 0.136(10) -0.042(7) 0.087(8) -0.025(6)
C104 0.063(6) 0.072(6) 0.167(12) -0.034(7) 0.067(7) -0.001(5)
C105 0.041(5) 0.064(6) 0.162(10) -0.031(6) -0.003(6) 0.017(4)
C106 0.053(5) 0.045(4) 0.121(8) -0.015(5) -0.019(5) 0.014(4)
C107 0.082(5) 0.054(4) 0.035(4) -0.001(3) -0.007(3) -0.020(4)
C108 0.045(4) 0.045(4) 0.046(4) -0.006(3) -0.005(3) -0.006(3)
C109 0.033(3) 0.049(4) 0.043(3) -0.010(3) 0.007(3) -0.016(3)
C110 0.055(4) 0.038(3) 0.042(3) -0.005(3) 0.009(3) -0.015(3)
C111 0.064(5) 0.043(4) 0.063(5) 0.007(3) -0.005(4) 0.004(3)
C112 0.075(6) 0.058(5) 0.054(4) 0.008(4) -0.017(4) 0.015(4)
C113 0.102(6) 0.040(4) 0.046(4) 0.008(3) -0.005(4) -0.012(4)
C114 0.108(7) 0.040(4) 0.052(4) 0.002(3) 0.007(4) -0.023(4)
C115 0.048(4) 0.048(4) 0.064(5) -0.022(4) 0.005(3) -0.016(3)
C116 0.059(5) 0.047(4) 0.068(5) -0.017(4) -0.002(4) -0.012(3)
C117 0.088(6) 0.061(5) 0.062(5) -0.032(4) -0.039(4) 0.025(4)
C118 0.069(5) 0.055(5) 0.079(6) -0.021(4) -0.037(4) 0.012(4)
C201 0.066(5) 0.085(6) 0.047(4) 0.030(4) 0.006(4) 0.003(4)
C202 0.079(6) 0.047(4) 0.076(5) 0.023(4) 0.025(4) 0.001(4)
C203 0.052(5) 0.046(4) 0.107(7) -0.030(4) 0.037(4) -0.016(3)
C204 0.057(5) 0.073(6) 0.103(7) -0.054(5) 0.027(5) -0.029(4)
C205 0.045(4) 0.111(7) 0.055(5) -0.047(5) -0.008(3) 0.006(4)
C206 0.037(4) 0.120(7) 0.047(4) -0.015(4) -0.006(3) 0.011(4)
C207 0.048(4) 0.108(7) 0.035(4) -0.007(4) 0.003(3) -0.025(4)
C208 0.044(4) 0.073(5) 0.041(4) -0.013(3) 0.001(3) -0.018(3)
C209 0.046(4) 0.046(4) 0.078(5) -0.010(4) 0.010(4) -0.019(3)
C210 0.055(5) 0.033(4) 0.099(6) -0.002(4) 0.018(4) -0.008(3)
C211 0.041(4) 0.082(6) 0.095(6) 0.047(5) 0.011(4) 0.014(4)
C212 0.039(4) 0.116(7) 0.063(5) 0.038(5) 0.002(4) 0.011(4)
C213 0.070(5) 0.090(6) 0.036(4) 0.000(4) 0.017(3) -0.031(5)
C214 0.066(5) 0.081(6) 0.047(4) -0.019(4) 0.029(4) -0.031(4)
C215 0.083(6) 0.046(4) 0.082(6) -0.001(4) 0.060(5) 0.015(4)
C216 0.054(5) 0.051(4) 0.090(6) 0.020(4) 0.040(4) 0.018(4)
C217 0.037(4) 0.073(5) 0.080(6) 0.001(4) 0.012(4) 0.015(4)
C218 0.039(4) 0.091(6) 0.057(4) 0.013(4) 0.007(3) 0.018(4)
C301 0.035(4) 0.049(4) 0.068(5) 0.001(3) 0.017(3) 0.002(3)
C302 0.031(3) 0.049(4) 0.074(5) 0.002(3) 0.011(3) -0.002(3)
C303 0.036(4) 0.049(4) 0.058(4) -0.007(3) 0.014(3) -0.012(3)
C304 0.055(4) 0.034(3) 0.057(4) -0.003(3) 0.019(3) -0.011(3)
C305 0.053(4) 0.033(3) 0.048(4) -0.005(3) 0.010(3) 0.000(3)
C306 0.042(4) 0.045(4) 0.051(4) -0.005(3) 0.013(3) 0.009(3)
C307 0.047(4) 0.042(4) 0.061(4) 0.003(3) 0.018(3) 0.015(3)
C308 0.053(4) 0.054(4) 0.053(4) 0.008(3) 0.021(3) 0.017(3)
C309 0.059(5) 0.050(4) 0.042(4) 0.002(3) 0.005(3) 0.006(3)
C310 0.060(4) 0.042(4) 0.042(4) 0.003(3) -0.004(3) 0.012(3)
C311 0.042(4) 0.050(4) 0.076(5) -0.013(4) -0.002(3) 0.003(3)
C312 0.034(4) 0.050(4) 0.079(5) -0.010(4) 0.005(3) 0.006(3)
C313 0.042(4) 0.047(4) 0.056(4) 0.009(3) 0.008(3) 0.012(3)
C314 0.044(4) 0.039(4) 0.057(4) 0.009(3) 0.008(3) 0.003(3)
C315 0.030(3) 0.045(4) 0.054(4) 0.013(3) 0.004(3) -0.007(3)
C316 0.048(4) 0.056(4) 0.056(4) 0.008(3) 0.015(3) -0.008(3)
C317 0.060(5) 0.049(4) 0.102(6) 0.008(4) 0.052(5) 0.006(4)
C318 0.044(4) 0.048(4) 0.109(7) 0.001(4) 0.032(4) -0.001(3)
N11 0.069(4) 0.045(3) 0.036(3) -0.001(2) 0.009(3) -0.020(3)
N12 0.044(3) 0.044(3) 0.069(4) -0.012(3) -0.013(3) 0.010(3)
N21 0.050(3) 0.069(4) 0.032(3) 0.000(3) 0.009(2) -0.019(3)
N22 0.033(3) 0.080(4) 0.047(3) 0.001(3) 0.002(2) 0.009(3)
N31 0.037(3) 0.035(3) 0.048(3) 0.006(2) 0.012(2) 0.005(2)
N32 0.031(3) 0.038(3) 0.062(3) -0.002(2) 0.013(2) 0.002(2)
O11 0.077(4) 0.077(4) 0.090(4) -0.038(3) 0.051(4) -0.019(3)
O12 0.041(3) 0.063(3) 0.129(5) -0.034(3) 0.030(3) -0.001(3)
O13 0.031(2) 0.041(2) 0.039(2) -0.0034(18) 0.0036(17) -0.0061(17)
O14 0.042(2) 0.032(2) 0.046(2) -0.0025(18) -0.0039(19) -0.0061(18)
O15 0.071(3) 0.041(2) 0.040(2) -0.004(2) 0.007(2) -0.023(2)
O16 0.081(4) 0.058(3) 0.053(3) -0.018(2) -0.024(3) 0.026(3)
O21 0.059(3) 0.039(2) 0.062(3) -0.001(2) 0.014(2) -0.015(2)
O22 0.080(4) 0.078(4) 0.064(3) -0.045(3) -0.023(3) 0.028(3)
O23 0.038(2) 0.053(3) 0.053(3) -0.010(2) 0.009(2) -0.015(2)
O24 0.044(3) 0.041(3) 0.063(3) 0.011(2) 0.005(2) 0.004(2)
O25 0.053(3) 0.045(3) 0.052(3) -0.009(2) 0.024(2) -0.003(2)
O26 0.044(3) 0.049(3) 0.070(3) 0.005(2) 0.026(2) 0.010(2)
O31 0.033(2) 0.040(2) 0.065(3) -0.011(2) 0.006(2) -0.0043(19)
O32 0.039(2) 0.033(2) 0.053(3) 0.0016(19) 0.0138(19) -0.0018(18)
O33 0.051(3) 0.048(3) 0.042(2) 0.010(2) 0.013(2) 0.017(2)
O34 0.038(2) 0.048(3) 0.056(3) -0.006(2) 0.000(2) 0.011(2)
O35 0.034(2) 0.036(2) 0.054(3) 0.0057(19) 0.0094(19) -0.0022(18)
O36 0.044(3) 0.041(2) 0.063(3) 0.007(2) 0.017(2) 0.002(2)

loop_
_atom_type_symbol
_atom_type_description
_atom_type_scat_dispersion_real
_atom_type_scat_dispersion_imag
_atom_type_scat_source
C C 0.0033 0.0016 'International Tables Vol C Tables 4.2.6.8 and 6.1.1.4'
H H 0.0000 0.0000 'International Tables Vol C Tables 4.2.6.8 and 6.1.1.4'
N N 0.0061 0.0033 'International Tables Vol C Tables 4.2.6.8 and 6.1.1.4'
O O 0.0106 0.0060 'International Tables Vol C Tables 4.2.6.8 and 6.1.1.4'
K K 0.2009 0.2494 'International Tables Vol C Tables 4.2.6.8 and 6.1.1.4'
Zn Zn 0.2839 1.4301 'International Tables Vol C Tables 4.2.6.8 and 6.1.1.4'
Ge Ge 0.1547 1.8001 'International Tables Vol C Tables 4.2.6.8 and 6.1.1.4'

loop_
_geom_angle_atom_site_label_1
_geom_angle_atom_site_label_2
_geom_angle_atom_site_label_3
_geom_angle
_geom_angle_site_symmetry_1
_geom_angle_site_symmetry_3
_geom_angle_publ_flag
Ge3 Ge1 Ge2 66.28(3) . . ?
Ge3 Ge1 Ge5 101.90(4) . . ?
Ge2 Ge1 Ge5 66.29(3) . . ?
Ge3 Ge1 Ge4 68.18(3) . . ?
Ge2 Ge1 Ge4 102.09(4) . . ?
Ge5 Ge1 Ge4 65.94(3) . . ?
Ge1 Ge2 Ge6 109.09(4) . . ?
Ge1 Ge2 Ge9 109.45(4) . . ?
Ge6 Ge2 Ge9 65.35(3) . . ?
Ge1 Ge2 Ge3 56.79(3) . . ?
Ge6 Ge2 Ge3 56.60(3) . . ?
Ge9 Ge2 Ge3 102.47(3) . . ?
Ge1 Ge2 Ge5 57.32(3) . . ?
Ge6 Ge2 Ge5 102.91(3) . . ?
Ge9 Ge2 Ge5 56.80(3) . . ?
Ge3 Ge2 Ge5 90.77(3) . . ?
Ge7 Ge3 Ge6 67.00(3) . . ?
Ge7 Ge3 Ge1 108.85(4) . . ?
Ge6 Ge3 Ge1 109.69(4) . . ?
Ge7 Ge3 Ge2 103.76(3) . . ?
Ge6 Ge3 Ge2 57.11(3) . . ?
Ge1 Ge3 Ge2 56.93(3) . . ?
Ge7 Ge3 Ge4 55.68(3) . . ?
Ge6 Ge3 Ge4 102.33(3) . . ?
Ge1 Ge3 Ge4 56.73(3) . . ?
Ge2 Ge3 Ge4 89.81(3) . . ?
Ge7 Ge4 Ge8 67.15(3) . . ?
Ge7 Ge4 Ge1 106.80(3) . . ?
Ge8 Ge4 Ge1 109.04(3) . . ?
Ge7 Ge4 Ge5 103.05(4) . . ?
Ge8 Ge4 Ge5 57.03(3) . . ?
Ge1 Ge4 Ge5 56.72(3) . . ?
Ge7 Ge4 Ge3 55.14(3) . . ?
Ge8 Ge4 Ge3 101.70(3) . . ?
Ge1 Ge4 Ge3 55.09(3) . . ?
Ge5 Ge4 Ge3 88.59(3) . . ?
Ge9 Ge5 Ge8 65.15(3) . . ?
Ge9 Ge5 Ge1 108.73(4) . . ?
Ge8 Ge5 Ge1 109.09(4) . . ?
Ge9 Ge5 Ge2 56.95(3) . . ?
Ge8 Ge5 Ge2 102.77(3) . . ?
Ge1 Ge5 Ge2 56.39(3) . . ?
Ge9 Ge5 Ge4 102.41(4) . . ?
Ge8 Ge5 Ge4 56.46(3) . . ?
Ge1 Ge5 Ge4 57.34(3) . . ?
Ge2 Ge5 Ge4 90.84(3) . . ?
Ge3 Ge6 Ge2 66.29(3) . . ?
Ge3 Ge6 Zn1 110.84(4) . . ?
Ge2 Ge6 Zn1 112.39(3) . . ?
Ge3 Ge6 Ge9 103.75(3) . . ?
Ge2 Ge6 Ge9 57.54(3) . . ?
Zn1 Ge6 Ge9 58.77(3) . . ?
Ge3 Ge6 Ge7 56.32(2) . . ?
Ge2 Ge6 Ge7 102.74(3) . . ?
Zn1 Ge6 Ge7 57.59(3) . . ?
Ge9 Ge6 Ge7 90.24(3) . . ?
Ge3 Ge7 Ge4 69.18(3) . . ?
Ge3 Ge7 Zn1 110.25(4) . . ?
Ge4 Ge7 Zn1 111.05(4) . . ?
Ge3 Ge7 Ge6 56.68(3) . . ?
Ge4 Ge7 Ge6 104.51(3) . . ?
Zn1 Ge7 Ge6 56.61(2) . . ?
Ge3 Ge7 Ge8 104.06(4) . . ?
Ge4 Ge7 Ge8 56.62(3) . . ?
Zn1 Ge7 Ge8 57.57(3) . . ?
Ge6 Ge7 Ge8 89.09(3) . . ?
Ge4 Ge8 Ge5 66.51(3) . . ?
Ge4 Ge8 Zn1 109.88(4) . . ?
Ge5 Ge8 Zn1 111.12(4) . . ?
Ge4 Ge8 Ge9 103.89(3) . . ?
Ge5 Ge8 Ge9 57.22(3) . . ?
Zn1 Ge8 Ge9 58.19(3) . . ?
Ge4 Ge8 Ge7 56.23(3) . . ?
Ge5 Ge8 Ge7 102.09(4) . . ?
Zn1 Ge8 Ge7 56.73(3) . . ?
Ge9 Ge8 Ge7 89.71(3) . . ?
Ge5 Ge9 Ge2 66.24(3) . . ?
Ge5 Ge9 Zn1 111.33(3) . . ?
Ge2 Ge9 Zn1 110.08(3) . . ?
Ge5 Ge9 Ge6 103.75(3) . . ?
Ge2 Ge9 Ge6 57.11(3) . . ?
Zn1 Ge9 Ge6 56.72(3) . . ?
Ge5 Ge9 Ge8 57.64(3) . . ?
Ge2 Ge9 Ge8 104.01(3) . . ?
Zn1 Ge9 Ge8 58.01(3) . . ?
Ge6 Ge9 Ge8 90.93(3) . . ?
C1 Zn1 Ge6 129.98(19) . . ?
C1 Zn1 Ge7 127.3(2) . . ?
Ge6 Zn1 Ge7 65.80(3) . . ?
C1 Zn1 Ge8 130.72(19) . . ?
Ge6 Zn1 Ge8 99.24(4) . . ?
Ge7 Zn1 Ge8 65.69(3) . . ?
C1 Zn1 Ge9 134.3(2) . . ?
Ge6 Zn1 Ge9 64.50(3) . . ?
Ge7 Zn1 Ge9 98.35(4) . . ?
Ge8 Zn1 Ge9 63.80(3) . . ?
O12 K1 O16 97.19(17) . . ?
O12 K1 O15 133.49(15) . . ?
O16 K1 O15 58.33(14) . . ?
O12 K1 O11 61.9(2) . . ?
O16 K1 O11 120.84(19) . . ?
O15 K1 O11 95.34(16) . . ?
O12 K1 O13 123.03(15) . . ?
O16 K1 O13 134.48(15) . . ?
O15 K1 O13 98.72(13) . . ?
O11 K1 O13 98.26(16) . . ?
O12 K1 O14 98.91(16) . . ?
O16 K1 O14 97.03(16) . . ?
O15 K1 O14 121.25(13) . . ?
O11 K1 O14 138.14(15) . . ?
O13 K1 O14 59.49(12) . . ?
O12 K1 N11 121.8(2) . . ?
O16 K1 N11 118.57(15) . . ?
O15 K1 N11 60.43(14) . . ?
O11 K1 N11 60.54(19) . . ?
O13 K1 N11 59.67(13) . . ?
O14 K1 N11 118.32(14) . . ?
O12 K1 N12 60.09(19) . . ?
O16 K1 N12 61.86(15) . . ?
O15 K1 N12 119.73(14) . . ?
O11 K1 N12 121.56(19) . . ?
O13 K1 N12 118.14(15) . . ?
O14 K1 N12 59.33(14) . . ?
N11 K1 N12 177.54(17) . . ?
O26 K2 O22 95.74(16) . . ?
O26 K2 O25 61.16(15) . . ?
O22 K2 O25 118.83(18) . . ?
O26 K2 O23 121.98(15) . . ?
O22 K2 O23 138.19(16) . . ?
O25 K2 O23 96.57(14) . . ?
O26 K2 O21 129.48(14) . . ?
O22 K2 O21 57.97(16) . . ?
O25 K2 O21 92.62(14) . . ?
O23 K2 O21 102.02(14) . . ?
O26 K2 O24 98.09(14) . . ?
O22 K2 O24 101.84(18) . . ?
O25 K2 O24 134.82(14) . . ?
O23 K2 O24 58.88(14) . . ?
O21 K2 O24 127.27(14) . . ?
O26 K2 N22 61.02(15) . . ?
O22 K2 N22 61.93(18) . . ?
O25 K2 N22 121.82(15) . . ?
O23 K2 N22 118.82(16) . . ?
O21 K2 N22 119.59(16) . . ?
O24 K2 N22 60.36(15) . . ?
O26 K2 N21 121.83(16) . . ?
O22 K2 N21 117.92(18) . . ?
O25 K2 N21 61.17(15) . . ?
O23 K2 N21 58.97(15) . . ?
O21 K2 N21 60.01(15) . . ?
O24 K2 N21 117.14(14) . . ?
N22 K2 N21 176.90(16) . . ?
O31 K3 O35 98.69(13) . . ?
O31 K3 O33 89.79(14) . . ?
O35 K3 O33 102.23(13) . . ?
O31 K3 O34 116.55(15) . . ?
O35 K3 O34 139.33(14) . . ?
O33 K3 O34 60.72(13) . . ?
O31 K3 O36 136.27(15) . . ?
O35 K3 O36 59.89(13) . . ?
O33 K3 O36 129.82(15) . . ?
O34 K3 O36 100.93(14) . . ?
O31 K3 O32 60.73(12) . . ?
O35 K3 O32 126.52(13) . . ?
O33 K3 O32 124.36(13) . . ?
O34 K3 O32 90.00(13) . . ?
O36 K3 O32 99.75(13) . . ?
O31 K3 N31 58.94(13) . . ?
O35 K3 N31 60.77(13) . . ?
O33 K3 N31 59.89(14) . . ?
O34 K3 N31 120.38(14) . . ?
O36 K3 N31 120.38(14) . . ?
O32 K3 N31 119.50(14) . . ?
O31 K3 N32 120.48(14) . . ?
O35 K3 N32 120.75(14) . . ?
O33 K3 N32 118.95(15) . . ?
O34 K3 N32 58.38(14) . . ?
O36 K3 N32 61.09(14) . . ?
O32 K3 N32 60.06(13) . . ?
N31 K3 N32 178.46(15) . . ?
C6 C1 C2 116.5(6) . . ?
C6 C1 Zn1 121.4(5) . . ?
C2 C1 Zn1 121.9(5) . . ?
C3 C2 C1 121.2(7) . . ?
C3 C2 C7 118.2(7) . . ?
C1 C2 C7 120.6(7) . . ?
C4 C3 C2 121.3(7) . . ?
C4 C3 H3 119.3 . . ?
C2 C3 H3 119.3 . . ?
C3 C4 C5 118.4(7) . . ?
C3 C4 C8 120.4(8) . . ?
C5 C4 C8 121.1(8) . . ?
C4 C5 C6 120.1(8) . . ?
C4 C5 H5 119.9 . . ?
C6 C5 H5 119.9 . . ?
C5 C6 C1 122.0(7) . . ?
C5 C6 C9 117.7(7) . . ?
C1 C6 C9 120.3(7) . . ?
C2 C7 H7A 109.5 . . ?
C2 C7 H7B 109.5 . . ?
H7A C7 H7B 109.5 . . ?
C2 C7 H7C 109.5 . . ?
H7A C7 H7C 109.5 . . ?
H7B C7 H7C 109.5 . . ?
C4 C8 H8A 109.5 . . ?
C4 C8 H8B 109.5 . . ?
H8A C8 H8B 109.5 . . ?
C4 C8 H8C 109.5 . . ?
H8A C8 H8C 109.5 . . ?
H8B C8 H8C 109.5 . . ?
C6 C9 H9A 109.5 . . ?
C6 C9 H9B 109.5 . . ?
H9A C9 H9B 109.5 . . ?
C6 C9 H9C 109.5 . . ?
H9A C9 H9C 109.5 . . ?
H9B C9 H9C 109.5 . . ?
N11 C101 C102 112.8(7) . . ?
N11 C101 H10A 109.0 . . ?
C102 C101 H10A 109.0 . . ?
N11 C101 H10B 109.0 . . ?
C102 C101 H10B 109.0 . . ?
H10A C101 H10B 107.8 . . ?
O11 C102 C101 110.2(7) . . ?
O11 C102 H10C 109.6 . . ?
C101 C102 H10C 109.6 . . ?
O11 C102 H10D 109.6 . . ?
C101 C102 H10D 109.6 . . ?
H10C C102 H10D 108.1 . . ?
O11 C103 C104 110.4(8) . . ?
O11 C103 H10E 109.6 . . ?
C104 C103 H10E 109.6 . . ?
O11 C103 H10F 109.6 . . ?
C104 C103 H10F 109.6 . . ?
H10E C103 H10F 108.1 . . ?
O12 C104 C103 109.7(8) . . ?
O12 C104 H10G 109.7 . . ?
C103 C104 H10G 109.7 . . ?
O12 C104 H10H 109.7 . . ?
C103 C104 H10H 109.7 . . ?
H10G C104 H10H 108.2 . . ?
O12 C105 C106 109.0(7) . . ?
O12 C105 H10I 109.9 . . ?
C106 C105 H10I 109.9 . . ?
O12 C105 H10J 109.9 . . ?
C106 C105 H10J 109.9 . . ?
H10I C105 H10J 108.3 . . ?
N12 C106 C105 114.6(7) . . ?
N12 C106 H10K 108.6 . . ?
C105 C106 H10K 108.6 . . ?
N12 C106 H10L 108.6 . . ?
C105 C106 H10L 108.6 . . ?
H10K C106 H10L 107.6 . . ?
N11 C107 C108 114.1(5) . . ?
N11 C107 H10M 108.7 . . ?
C108 C107 H10M 108.7 . . ?
N11 C107 H10N 108.7 . . ?
C108 C107 H10N 108.7 . . ?
H10M C107 H10N 107.6 . . ?
O13 C108 C107 109.4(6) . . ?
O13 C108 H10O 109.8 . . ?
C107 C108 H10O 109.8 . . ?
O13 C108 H10P 109.8 . . ?
C107 C108 H10P 109.8 . . ?
H10O C108 H10P 108.2 . . ?
O13 C109 C110 109.5(5) . . ?
O13 C109 H10Q 109.8 . . ?
C110 C109 H10Q 109.8 . . ?
O13 C109 H10R 109.8 . . ?
C110 C109 H10R 109.8 . . ?
H10Q C109 H10R 108.2 . . ?
O14 C110 C109 109.3(5) . . ?
O14 C110 H11A 109.8 . . ?
C109 C110 H11A 109.8 . . ?
O14 C110 H11B 109.8 . . ?
C109 C110 H11B 109.8 . . ?
H11A C110 H11B 108.3 . . ?
O14 C111 C112 109.0(6) . . ?
O14 C111 H11C 109.9 . . ?
C112 C111 H11C 109.9 . . ?
O14 C111 H11D 109.9 . . ?
C112 C111 H11D 109.9 . . ?
H11C C111 H11D 108.3 . . ?
N12 C112 C111 114.4(7) . . ?
N12 C112 H11E 108.7 . . ?
C111 C112 H11E 108.7 . . ?
N12 C112 H11F 108.7 . . ?
C111 C112 H11F 108.7 . . ?
H11E C112 H11F 107.6 . . ?
N11 C113 C114 113.9(7) . . ?
N11 C113 H11G 108.8 . . ?
C114 C113 H11G 108.8 . . ?
N11 C113 H11H 108.8 . . ?
C114 C113 H11H 108.8 . . ?
H11G C113 H11H 107.7 . . ?
O15 C114 C113 109.0(5) . . ?
O15 C114 H11I 109.9 . . ?
C113 C114 H11I 109.9 . . ?
O15 C114 H11J 109.9 . . ?
C113 C114 H11J 109.9 . . ?
H11I C114 H11J 108.3 . . ?
O15 C115 C116 110.8(6) . . ?
O15 C115 H11K 109.5 . . ?
C116 C115 H11K 109.5 . . ?
O15 C115 H11L 109.5 . . ?
C116 C115 H11L 109.5 . . ?
H11K C115 H11L 108.1 . . ?
O16 C116 C115 111.2(6) . . ?
O16 C116 H11M 109.4 . . ?
C115 C116 H11M 109.4 . . ?
O16 C116 H11N 109.4 . . ?
C115 C116 H11N 109.4 . . ?
H11M C116 H11N 108.0 . . ?
O16 C117 C118 109.0(7) . . ?
O16 C117 H11O 109.9 . . ?
C118 C117 H11O 109.9 . . ?
O16 C117 H11P 109.9 . . ?
C118 C117 H11P 109.9 . . ?
H11O C117 H11P 108.3 . . ?
N12 C118 C117 114.2(6) . . ?
N12 C118 H11Q 108.7 . . ?
C117 C118 H11Q 108.7 . . ?
N12 C118 H11R 108.7 . . ?
C117 C118 H11R 108.7 . . ?
H11Q C118 H11R 107.6 . . ?
N21 C201 C202 114.9(7) . . ?
N21 C201 H20A 108.6 . . ?
C202 C201 H20A 108.6 . . ?
N21 C201 H20B 108.6 . . ?
C202 C201 H20B 108.6 . . ?
H20A C201 H20B 107.5 . . ?
O21 C202 C201 110.2(6) . . ?
O21 C202 H20C 109.6 . . ?
C201 C202 H20C 109.6 . . ?
O21 C202 H20D 109.6 . . ?
C201 C202 H20D 109.6 . . ?
H20C C202 H20D 108.1 . . ?
O21 C203 C204 111.2(6) . . ?
O21 C203 H20E 109.4 . . ?
C204 C203 H20E 109.4 . . ?
O21 C203 H20F 109.4 . . ?
C204 C203 H20F 109.4 . . ?
H20E C203 H20F 108.0 . . ?
O22 C204 C203 109.3(6) . . ?
O22 C204 H20G 109.8 . . ?
C203 C204 H20G 109.8 . . ?
O22 C204 H20H 109.8 . . ?
C203 C204 H20H 109.8 . . ?
H20G C204 H20H 108.3 . . ?
O22 C205 C206 109.5(6) . . ?
O22 C205 H20I 109.8 . . ?
C206 C205 H20I 109.8 . . ?
O22 C205 H20J 109.8 . . ?
C206 C205 H20J 109.8 . . ?
H20I C205 H20J 108.2 . . ?
N22 C206 C205 114.5(6) . . ?
N22 C206 H20K 108.6 . . ?
C205 C206 H20K 108.6 . . ?
N22 C206 H20L 108.6 . . ?
C205 C206 H20L 108.6 . . ?
H20K C206 H20L 107.6 . . ?
N21 C207 C208 113.6(5) . . ?
N21 C207 H20M 108.8 . . ?
C208 C207 H20M 108.8 . . ?
N21 C207 H20N 108.8 . . ?
C208 C207 H20N 108.8 . . ?
H20M C207 H20N 107.7 . . ?
O23 C208 C207 107.7(6) . . ?
O23 C208 H20O 110.2 . . ?
C207 C208 H20O 110.2 . . ?
O23 C208 H20P 110.2 . . ?
C207 C208 H20P 110.2 . . ?
H20O C208 H20P 108.5 . . ?
O23 C209 C210 109.2(6) . . ?
O23 C209 H20Q 109.8 . . ?
C210 C209 H20Q 109.8 . . ?
O23 C209 H20R 109.8 . . ?
C210 C209 H20R 109.8 . . ?
H20Q C209 H20R 108.3 . . ?
O24 C210 C209 107.8(6) . . ?
O24 C210 H21A 110.1 . . ?
C209 C210 H21A 110.1 . . ?
O24 C210 H21B 110.1 . . ?
C209 C210 H21B 110.1 . . ?
H21A C210 H21B 108.5 . . ?
O24 C211 C212 108.9(7) . . ?
O24 C211 H21C 109.9 . . ?
C212 C211 H21C 109.9 . . ?
O24 C211 H21D 109.9 . . ?
C212 C211 H21D 109.9 . . ?
H21C C211 H21D 108.3 . . ?
C211 C212 N22 115.0(7) . . ?
C211 C212 H21E 108.5 . . ?
N22 C212 H21E 108.5 . . ?
C211 C212 H21F 108.5 . . ?
N22 C212 H21F 108.5 . . ?
H21E C212 H21F 107.5 . . ?
N21 C213 C214 113.3(6) . . ?
N21 C213 H21G 108.9 . . ?
C214 C213 H21G 108.9 . . ?
N21 C213 H21H 108.9 . . ?
C214 C213 H21H 108.9 . . ?
H21G C213 H21H 107.7 . . ?
O25 C214 C213 108.9(6) . . ?
O25 C214 H21I 109.9 . . ?
C213 C214 H21I 109.9 . . ?
O25 C214 H21J 109.9 . . ?
C213 C214 H21J 109.9 . . ?
H21I C214 H21J 108.3 . . ?
O25 C215 C216 111.2(6) . . ?
O25 C215 H21K 109.4 . . ?
C216 C215 H21K 109.4 . . ?
O25 C215 H21L 109.4 . . ?
C216 C215 H21L 109.4 . . ?
H21K C215 H21L 108.0 . . ?
O26 C216 C215 108.7(6) . . ?
O26 C216 H21M 109.9 . . ?
C215 C216 H21M 109.9 . . ?
O26 C216 H21N 109.9 . . ?
C215 C216 H21N 109.9 . . ?
H21M C216 H21N 108.3 . . ?
O26 C217 C218 108.4(6) . . ?
O26 C217 H21O 110.0 . . ?
C218 C217 H21O 110.0 . . ?
O26 C217 H21P 110.0 . . ?
C218 C217 H21P 110.0 . . ?
H21O C217 H21P 108.4 . . ?
N22 C218 C217 113.7(6) . . ?
N22 C218 H21Q 108.8 . . ?
C217 C218 H21Q 108.8 . . ?
N22 C218 H21R 108.8 . . ?
C217 C218 H21R 108.8 . . ?
H21Q C218 H21R 107.7 . . ?
N31 C301 C302 113.0(5) . . ?
N31 C301 H30A 109.0 . . ?
C302 C301 H30A 109.0 . . ?
N31 C301 H30B 109.0 . . ?
C302 C301 H30B 109.0 . . ?
H30A C301 H30B 107.8 . . ?
O31 C302 C301 107.5(6) . . ?
O31 C302 H30C 110.2 . . ?
C301 C302 H30C 110.2 . . ?
O31 C302 H30D 110.2 . . ?
C301 C302 H30D 110.2 . . ?
H30C C302 H30D 108.5 . . ?
O31 C303 C304 108.1(5) . . ?
O31 C303 H30E 110.1 . . ?
C304 C303 H30E 110.1 . . ?
O31 C303 H30F 110.1 . . ?
C304 C303 H30F 110.1 . . ?
H30E C303 H30F 108.4 . . ?
O32 C304 C303 109.2(5) . . ?
O32 C304 H30G 109.8 . . ?
C303 C304 H30G 109.8 . . ?
O32 C304 H30H 109.8 . . ?
C303 C304 H30H 109.8 . . ?
H30G C304 H30H 108.3 . . ?
O32 C305 C306 109.9(5) . . ?
O32 C305 H30I 109.7 . . ?
C306 C305 H30I 109.7 . . ?
O32 C305 H30J 109.7 . . ?
C306 C305 H30J 109.7 . . ?
H30I C305 H30J 108.2 . . ?
N32 C306 C305 112.3(5) . . ?
N32 C306 H30K 109.1 . . ?
C305 C306 H30K 109.1 . . ?
N32 C306 H30L 109.1 . . ?
C305 C306 H30L 109.1 . . ?
H30K C306 H30L 107.9 . . ?
N31 C307 C308 113.9(5) . . ?
N31 C307 H30M 108.8 . . ?
C308 C307 H30M 108.8 . . ?
N31 C307 H30N 108.8 . . ?
C308 C307 H30N 108.8 . . ?
H30M C307 H30N 107.7 . . ?
O33 C308 C307 108.5(5) . . ?
O33 C308 H30O 110.0 . . ?
C307 C308 H30O 110.0 . . ?
O33 C308 H30P 110.0 . . ?
C307 C308 H30P 110.0 . . ?
H30O C308 H30P 108.4 . . ?
O33 C309 C310 107.8(6) . . ?
O33 C309 H30Q 110.1 . . ?
C310 C309 H30Q 110.1 . . ?
O33 C309 H30R 110.1 . . ?
C310 C309 H30R 110.1 . . ?
H30Q C309 H30R 108.5 . . ?
O34 C310 C309 108.3(5) . . ?
O34 C310 H31A 110.0 . . ?
C309 C310 H31A 110.0 . . ?
O34 C310 H31B 110.0 . . ?
C309 C310 H31B 110.0 . . ?
H31A C310 H31B 108.4 . . ?
O34 C311 C312 108.3(6) . . ?
O34 C311 H31C 110.0 . . ?
C312 C311 H31C 110.0 . . ?
O34 C311 H31D 110.0 . . ?
C312 C311 H31D 110.0 . . ?
H31C C311 H31D 108.4 . . ?
N32 C312 C311 111.8(6) . . ?
N32 C312 H31E 109.3 . . ?
C311 C312 H31E 109.3 . . ?
N32 C312 H31F 109.3 . . ?
C311 C312 H31F 109.3 . . ?
H31E C312 H31F 107.9 . . ?
N31 C313 C314 114.9(5) . . ?
N31 C313 H31G 108.5 . . ?
C314 C313 H31G 108.5 . . ?
N31 C313 H31H 108.5 . . ?
C314 C313 H31H 108.5 . . ?
H31G C313 H31H 107.5 . . ?
O35 C314 C313 108.4(5) . . ?
O35 C314 H31I 110.0 . . ?
C313 C314 H31I 110.0 . . ?
O35 C314 H31J 110.0 . . ?
C313 C314 H31J 110.0 . . ?
H31I C314 H31J 108.4 . . ?
O35 C315 C316 107.9(5) . . ?
O35 C315 H31K 110.1 . . ?
C316 C315 H31K 110.1 . . ?
O35 C315 H31L 110.1 . . ?
C316 C315 H31L 110.1 . . ?
H31K C315 H31L 108.4 . . ?
O36 C316 C315 108.9(6) . . ?
O36 C316 H31M 109.9 . . ?
C315 C316 H31M 109.9 . . ?
O36 C316 H31N 109.9 . . ?
C315 C316 H31N 109.9 . . ?
H31M C316 H31N 108.3 . . ?
O36 C317 C318 109.0(7) . . ?
O36 C317 H31O 109.9 . . ?
C318 C317 H31O 109.9 . . ?
O36 C317 H31P 109.9 . . ?
C318 C317 H31P 109.9 . . ?
H31O C317 H31P 108.3 . . ?
N32 C318 C317 113.8(6) . . ?
N32 C318 H31Q 108.8 . . ?
C317 C318 H31Q 108.8 . . ?
N32 C318 H31R 108.8 . . ?
C317 C318 H31R 108.8 . . ?
H31Q C318 H31R 107.7 . . ?
C107 N11 C101 108.6(6) . . ?
C107 N11 C113 108.5(6) . . ?
C101 N11 C113 111.5(6) . . ?
C107 N11 K1 110.6(4) . . ?
C101 N11 K1 108.8(5) . . ?
C113 N11 K1 108.8(4) . . ?
C106 N12 C112 109.7(6) . . ?
C106 N12 C118 110.1(6) . . ?
C112 N12 C118 109.3(7) . . ?
C106 N12 K1 108.7(5) . . ?
C112 N12 K1 111.3(4) . . ?
C118 N12 K1 107.6(4) . . ?
C201 N21 C207 110.2(6) . . ?
C201 N21 C213 112.2(6) . . ?
C207 N21 C213 108.8(5) . . ?
C201 N21 K2 108.3(4) . . ?
C207 N21 K2 110.3(4) . . ?
C213 N21 K2 107.1(4) . . ?
C206 N22 C218 109.7(6) . . ?
C206 N22 C212 110.6(6) . . ?
C218 N22 C212 110.2(6) . . ?
C206 N22 K2 109.1(5) . . ?
C218 N22 K2 108.3(4) . . ?
C212 N22 K2 108.8(4) . . ?
C313 N31 C307 109.9(5) . . ?
C313 N31 C301 110.2(5) . . ?
C307 N31 C301 110.5(5) . . ?
C313 N31 K3 107.6(4) . . ?
C307 N31 K3 107.6(4) . . ?
C301 N31 K3 111.1(4) . . ?
C306 N32 C318 110.4(6) . . ?
C306 N32 C312 108.8(5) . . ?
C318 N32 C312 108.3(6) . . ?
C306 N32 K3 108.6(4) . . ?
C318 N32 K3 107.9(4) . . ?
C312 N32 K3 112.8(4) . . ?
C102 O11 C103 113.5(8) . . ?
C102 O11 K1 113.8(5) . . ?
C103 O11 K1 109.4(6) . . ?
C105 O12 C104 112.0(8) . . ?
C105 O12 K1 120.3(5) . . ?
C104 O12 K1 115.2(6) . . ?
C109 O13 C108 111.0(5) . . ?
C109 O13 K1 113.3(3) . . ?
C108 O13 K1 116.6(3) . . ?
C110 O14 C111 111.8(5) . . ?
C110 O14 K1 113.0(3) . . ?
C111 O14 K1 116.1(4) . . ?
C115 O15 C114 111.4(5) . . ?
C115 O15 K1 114.5(4) . . ?
C114 O15 K1 118.6(4) . . ?
C116 O16 C117 113.3(6) . . ?
C116 O16 K1 120.8(4) . . ?
C117 O16 K1 116.6(4) . . ?
C203 O21 C202 112.3(6) . . ?
C203 O21 K2 110.1(4) . . ?
C202 O21 K2 118.4(4) . . ?
C204 O22 C205 116.3(6) . . ?
C204 O22 K2 122.5(5) . . ?
C205 O22 K2 116.1(5) . . ?
C209 O23 C208 111.3(5) . . ?
C209 O23 K2 118.6(4) . . ?
C208 O23 K2 117.4(4) . . ?
C211 O24 C210 109.3(6) . . ?
C211 O24 K2 116.3(4) . . ?
C210 O24 K2 110.6(4) . . ?
C214 O25 C215 112.3(6) . . ?
C214 O25 K2 112.7(4) . . ?
C215 O25 K2 112.1(4) . . ?
C217 O26 C216 111.4(6) . . ?
C217 O26 K2 119.4(4) . . ?
C216 O26 K2 116.3(4) . . ?
C303 O31 C302 112.7(5) . . ?
C303 O31 K3 116.9(3) . . ?
C302 O31 K3 117.7(4) . . ?
C305 O32 C304 112.0(5) . . ?
C305 O32 K3 114.1(3) . . ?
C304 O32 K3 106.3(3) . . ?
C309 O33 C308 111.3(5) . . ?
C309 O33 K3 110.3(4) . . ?
C308 O33 K3 119.9(4) . . ?
C310 O34 C311 112.8(5) . . ?
C310 O34 K3 114.0(3) . . ?
C311 O34 K3 116.2(4) . . ?
C314 O35 C315 112.2(5) . . ?
C314 O35 K3 115.2(3) . . ?
C315 O35 K3 117.8(3) . . ?
C317 O36 C316 111.1(6) . . ?
C317 O36 K3 113.6(4) . . ?
C316 O36 K3 111.2(4) . . ?

loop_
_geom_bond_atom_site_label_1
_geom_bond_atom_site_label_2
_geom_bond_distance
_geom_bond_site_symmetry_2
_geom_bond_publ_flag
Ge1 Ge3 2.5486(12) . ?
Ge1 Ge2 2.5529(11) . ?
Ge1 Ge5 2.5801(12) . ?
Ge1 Ge4 2.5984(12) . ?
Ge2 Ge6 2.5579(12) . ?
Ge2 Ge9 2.5703(11) . ?
Ge2 Ge3 2.7889(11) . ?
Ge2 Ge5 2.8066(11) . ?
Ge3 Ge7 2.5327(10) . ?
Ge3 Ge6 2.5431(11) . ?
Ge3 Ge4 2.8852(11) . ?
Ge4 Ge7 2.5495(11) . ?
Ge4 Ge8 2.5613(12) . ?
Ge4 Ge5 2.8181(11) . ?
Ge5 Ge9 2.5659(10) . ?
Ge5 Ge8 2.5780(11) . ?
Ge6 Zn1 2.5644(11) . ?
Ge6 Ge9 2.7687(11) . ?
Ge6 Ge7 2.8015(10) . ?
Ge7 Zn1 2.5930(12) . ?
Ge7 Ge8 2.8264(11) . ?
Ge8 Zn1 2.6177(11) . ?
Ge8 Ge9 2.7693(10) . ?
Ge9 Zn1 2.6230(12) . ?
Zn1 C1 2.001(7) . ?
K1 O12 2.765(5) . ?
K1 O16 2.777(5) . ?
K1 O15 2.833(5) . ?
K1 O11 2.844(6) . ?
K1 O13 2.878(4) . ?
K1 O14 2.900(4) . ?
K1 N11 3.013(6) . ?
K1 N12 3.025(6) . ?
K2 O26 2.755(5) . ?
K2 O22 2.759(5) . ?
K2 O25 2.813(4) . ?
K2 O23 2.830(4) . ?
K2 O21 2.852(5) . ?
K2 O24 2.877(5) . ?
K2 N22 2.993(6) . ?
K2 N21 3.038(6) . ?
K3 O31 2.782(4) . ?
K3 O35 2.783(4) . ?
K3 O33 2.796(4) . ?
K3 O34 2.832(5) . ?
K3 O36 2.845(5) . ?
K3 O32 2.874(4) . ?
K3 N31 3.043(5) . ?
K3 N32 3.044(5) . ?
C1 C6 1.403(10) . ?
C1 C2 1.408(10) . ?
C2 C3 1.392(11) . ?
C2 C7 1.531(11) . ?
C3 C4 1.389(12) . ?
C3 H3 0.9500 . ?
C4 C5 1.393(11) . ?
C4 C8 1.518(12) . ?
C5 C6 1.397(11) . ?
C5 H5 0.9500 . ?
C6 C9 1.524(10) . ?
C7 H7A 0.9800 . ?
C7 H7B 0.9800 . ?
C7 H7C 0.9800 . ?
C8 H8A 0.9800 . ?
C8 H8B 0.9800 . ?
C8 H8C 0.9800 . ?
C9 H9A 0.9800 . ?
C9 H9B 0.9800 . ?
C9 H9C 0.9800 . ?
C101 N11 1.471(10) . ?
C101 C102 1.490(15) . ?
C101 H10A 0.9900 . ?
C101 H10B 0.9900 . ?
C102 O11 1.405(13) . ?
C102 H10C 0.9900 . ?
C102 H10D 0.9900 . ?
C103 O11 1.458(12) . ?
C103 C104 1.475(16) . ?
C103 H10E 0.9900 . ?
C103 H10F 0.9900 . ?
C104 O12 1.421(11) . ?
C104 H10G 0.9900 . ?
C104 H10H 0.9900 . ?
C105 O12 1.405(12) . ?
C105 C106 1.515(14) . ?
C105 H10I 0.9900 . ?
C105 H10J 0.9900 . ?
C106 N12 1.448(10) . ?
C106 H10K 0.9900 . ?
C106 H10L 0.9900 . ?
C107 N11 1.460(8) . ?
C107 C108 1.495(10) . ?
C107 H10M 0.9900 . ?
C107 H10N 0.9900 . ?
C108 O13 1.429(8) . ?
C108 H10O 0.9900 . ?
C108 H10P 0.9900 . ?
C109 O13 1.421(7) . ?
C109 C110 1.483(9) . ?
C109 H10Q 0.9900 . ?
C109 H10R 0.9900 . ?
C110 O14 1.424(7) . ?
C110 H11A 0.9900 . ?
C110 H11B 0.9900 . ?
C111 O14 1.427(8) . ?
C111 C112 1.505(10) . ?
C111 H11C 0.9900 . ?
C111 H11D 0.9900 . ?
C112 N12 1.456(10) . ?
C112 H11E 0.9900 . ?
C112 H11F 0.9900 . ?
C113 N11 1.476(10) . ?
C113 C114 1.514(10) . ?
C113 H11G 0.9900 . ?
C113 H11H 0.9900 . ?
C114 O15 1.429(8) . ?
C114 H11I 0.9900 . ?
C114 H11J 0.9900 . ?
C115 O15 1.412(7) . ?
C115 C116 1.443(11) . ?
C115 H11K 0.9900 . ?
C115 H11L 0.9900 . ?
C116 O16 1.394(9) . ?
C116 H11M 0.9900 . ?
C116 H11N 0.9900 . ?
C117 O16 1.475(10) . ?
C117 C118 1.505(10) . ?
C117 H11O 0.9900 . ?
C117 H11P 0.9900 . ?
C118 N12 1.490(9) . ?
C118 H11Q 0.9900 . ?
C118 H11R 0.9900 . ?
C201 N21 1.448(10) . ?
C201 C202 1.502(12) . ?
C201 H20A 0.9900 . ?
C201 H20B 0.9900 . ?
C202 O21 1.418(9) . ?
C202 H20C 0.9900 . ?
C202 H20D 0.9900 . ?
C203 O21 1.410(9) . ?
C203 C204 1.441(13) . ?
C203 H20E 0.9900 . ?
C203 H20F 0.9900 . ?
C204 O22 1.410(11) . ?
C204 H20G 0.9900 . ?
C204 H20H 0.9900 . ?
C205 O22 1.465(10) . ?
C205 C206 1.516(12) . ?
C205 H20I 0.9900 . ?
C205 H20J 0.9900 . ?
C206 N22 1.455(10) . ?
C206 H20K 0.9900 . ?
C206 H20L 0.9900 . ?
C207 N21 1.468(9) . ?
C207 C208 1.494(10) . ?
C207 H20M 0.9900 . ?
C207 H20N 0.9900 . ?
C208 O23 1.415(9) . ?
C208 H20O 0.9900 . ?
C208 H20P 0.9900 . ?
C209 O23 1.413(8) . ?
C209 C210 1.497(11) . ?
C209 H20Q 0.9900 . ?
C209 H20R 0.9900 . ?
C210 O24 1.433(9) . ?
C210 H21A 0.9900 . ?
C210 H21B 0.9900 . ?
C211 O24 1.427(9) . ?
C211 C212 1.478(13) . ?
C211 H21C 0.9900 . ?
C211 H21D 0.9900 . ?
C212 N22 1.478(10) . ?
C212 H21E 0.9900 . ?
C212 H21F 0.9900 . ?
C213 N21 1.484(9) . ?
C213 C214 1.492(12) . ?
C213 H21G 0.9900 . ?
C213 H21H 0.9900 . ?
C214 O25 1.423(9) . ?
C214 H21I 0.9900 . ?
C214 H21J 0.9900 . ?
C215 O25 1.433(9) . ?
C215 C216 1.475(12) . ?
C215 H21K 0.9900 . ?
C215 H21L 0.9900 . ?
C216 O26 1.424(8) . ?
C216 H21M 0.9900 . ?
C216 H21N 0.9900 . ?
C217 O26 1.420(9) . ?
C217 C218 1.526(11) . ?
C217 H21O 0.9900 . ?
C217 H21P 0.9900 . ?
C218 N22 1.466(9) . ?
C218 H21Q 0.9900 . ?
C218 H21R 0.9900 . ?
C301 N31 1.470(8) . ?
C301 C302 1.502(10) . ?
C301 H30A 0.9900 . ?
C301 H30B 0.9900 . ?
C302 O31 1.434(8) . ?
C302 H30C 0.9900 . ?
C302 H30D 0.9900 . ?
C303 O31 1.416(8) . ?
C303 C304 1.487(10) . ?
C303 H30E 0.9900 . ?
C303 H30F 0.9900 . ?
C304 O32 1.435(7) . ?
C304 H30G 0.9900 . ?
C304 H30H 0.9900 . ?
C305 O32 1.417(8) . ?
C305 C306 1.492(9) . ?
C305 H30I 0.9900 . ?
C305 H30J 0.9900 . ?
C306 N32 1.472(8) . ?
C306 H30K 0.9900 . ?
C306 H30L 0.9900 . ?
C307 N31 1.464(9) . ?
C307 C308 1.499(9) . ?
C307 H30M 0.9900 . ?
C307 H30N 0.9900 . ?
C308 O33 1.425(8) . ?
C308 H30O 0.9900 . ?
C308 H30P 0.9900 . ?
C309 O33 1.415(8) . ?
C309 C310 1.506(10) . ?
C309 H30Q 0.9900 . ?
C309 H30R 0.9900 . ?
C310 O34 1.408(8) . ?
C310 H31A 0.9900 . ?
C310 H31B 0.9900 . ?
C311 O34 1.422(8) . ?
C311 C312 1.508(10) . ?
C311 H31C 0.9900 . ?
C311 H31D 0.9900 . ?
C312 N32 1.494(9) . ?
C312 H31E 0.9900 . ?
C312 H31F 0.9900 . ?
C313 N31 1.461(8) . ?
C313 C314 1.498(9) . ?
C313 H31G 0.9900 . ?
C313 H31H 0.9900 . ?
C314 O35 1.428(8) . ?
C314 H31I 0.9900 . ?
C314 H31J 0.9900 . ?
C315 O35 1.431(7) . ?
C315 C316 1.478(10) . ?
C315 H31K 0.9900 . ?
C315 H31L 0.9900 . ?
C316 O36 1.439(8) . ?
C316 H31M 0.9900 . ?
C316 H31N 0.9900 . ?
C317 O36 1.439(8) . ?
C317 C318 1.509(12) . ?
C317 H31O 0.9900 . ?
C317 H31P 0.9900 . ?
C318 N32 1.482(9) . ?
C318 H31Q 0.9900 . ?
C318 H31R 0.9900 . ?
